data_1572789
loop_
_publ_author_name
'Wisbeck, Sarita'
'Sorrentino, Andrea Luigi'
'Santana, Francielli S.'
'de Camargo, Luana C.'
'Ribeiro, Ronny R.'
'Salvadori, Enrico'
'Chiesa, Mario'
'Giaconi, Niccol&#xf2;'
'Caneschi, Andrea'
'Mannini, Matteo'
'Poggini, Lorenzo'
'Briganti, Matteo'
'Serrano, Giulia'
'Soares, Ja&#xed;sa F'
'Sessoli, Roberta'

_publ_section_title
;
 (&#x3b7;<sup>8</sup>-Cyclooctatetraene)(&#x3b7;<sup>5</sup>-fluorenyl)titanium:
 a processable molecular spin qubit with optimized control of the
 molecule-substrate interface.
;
_journal_issue 35
_journal_name_full 'Chemical science'
_journal_page_first 14390
_journal_page_last 14398
_journal_paper_doi 10.1039/d4sc03290j
_journal_volume 15
_journal_year 2024
_chemical_formula_moiety 'C21 H17 Ti'
_chemical_formula_structural '[TiC21H17]'
_chemical_formula_sum 'C21 H17 Ti'
_chemical_formula_weight 317.24
_chemical_properties_physical Air-sensitive,Moisture-sensitive
_space_group_crystal_system orthorhombic
_space_group_IT_number 62
_space_group_name_Hall '-P 2ac 2n'
_space_group_name_H-M_alt 'P n m a'
_atom_sites_solution_hydrogens difmap
_atom_sites_solution_primary 'intrinsic phasing'
_atom_sites_solution_secondary difmap
_audit_creation_method SHELXL-2018/3
_audit_update_record
;
2024-05-13 deposited with the CCDC.	2024-08-09 downloaded from the CCDC.
;
_cell_angle_alpha 90
_cell_angle_beta 90
_cell_angle_gamma 90
_cell_formula_units_Z 4
_cell_length_a 8.3693(5)
_cell_length_b 15.9237(8)
_cell_length_c 11.3545(6)
_cell_measurement_reflns_used 9975
_cell_measurement_temperature 100(2)
_cell_measurement_theta_max 27.51
_cell_measurement_theta_min 2.20
_cell_volume 1513.22(14)
_computing_cell_refinement 'Bruker SAINT'
_computing_data_collection 'Bruker APEX3 (2015)'
_computing_data_reduction 'Bruker SAINT'
_computing_molecular_graphics 'Diamond (H. Putz & K. Brandenburg, 2006, v. 4.6.4)'
_computing_publication_material 'SHELXL-2014/7 (Sheldrick, 2015) and WINGX (Farrugia, 2012)'
_computing_structure_refinement 'SHELXL-2018/3 (Sheldrick, 2018)'
_computing_structure_solution 'SHELXT-2015 (Sheldrick, 2015a)'
_diffrn_ambient_temperature 100(2)
_diffrn_detector_area_resol_mean 10.4167
_diffrn_measured_fraction_theta_full 0.997
_diffrn_measured_fraction_theta_max 0.998
_diffrn_measurement_device_type 'Bruker D8 Venture/Photon 100 CMOS'
_diffrn_measurement_method '\f and \w scans'
_diffrn_radiation_monochromator graphite
_diffrn_radiation_type MoK\a
_diffrn_radiation_wavelength 0.71073
_diffrn_reflns_av_R_equivalents 0.0290
_diffrn_reflns_av_unetI/netI 0.0109
_diffrn_reflns_Laue_measured_fraction_full 0.997
_diffrn_reflns_Laue_measured_fraction_max 0.998
_diffrn_reflns_limit_h_max 10
_diffrn_reflns_limit_h_min -10
_diffrn_reflns_limit_k_max 20
_diffrn_reflns_limit_k_min -20
_diffrn_reflns_limit_l_max 14
_diffrn_reflns_limit_l_min -14
_diffrn_reflns_number 33264
_diffrn_reflns_point_group_measured_fraction_full 0.997
_diffrn_reflns_point_group_measured_fraction_max 0.998
_diffrn_reflns_theta_full 25.242
_diffrn_reflns_theta_max 27.500
_diffrn_reflns_theta_min 2.203
_diffrn_source 'fine-focus sealed tube'
_exptl_absorpt_coefficient_mu 0.558
_exptl_absorpt_correction_T_max 0.7456
_exptl_absorpt_correction_T_min 0.7069
_exptl_absorpt_correction_type multi-scan
_exptl_absorpt_process_details
;
SADABS-2012/1 - Bruker AXS area detector scaling and absorption correction 
;
_exptl_crystal_colour violet
_exptl_crystal_density_diffrn 1.393
_exptl_crystal_description rhomb
_exptl_crystal_F_000 660
_exptl_crystal_size_max 0.465
_exptl_crystal_size_mid 0.274
_exptl_crystal_size_min 0.160
_refine_diff_density_max 0.854
_refine_diff_density_min -0.477
_refine_diff_density_rms 0.050
_refine_ls_extinction_coef 0.0096(14)
_refine_ls_extinction_expression Fc^*^=kFc[1+0.001xFc^2^\l^3^/sin(2\q)]^-1/4^
_refine_ls_extinction_method 'SHELXL-2018/3 (Sheldrick 2018)'
_refine_ls_goodness_of_fit_ref 1.048
_refine_ls_hydrogen_treatment refall
_refine_ls_matrix_type full
_refine_ls_number_parameters 144
_refine_ls_number_reflns 1805
_refine_ls_number_restraints 0
_refine_ls_restrained_S_all 1.048
_refine_ls_R_factor_all 0.0320
_refine_ls_R_factor_gt 0.0294
_refine_ls_shift/su_max 0.000
_refine_ls_shift/su_mean 0.000
_refine_ls_structure_factor_coef Fsqd
_refine_ls_weighting_details 'w=1/[\s^2^(Fo^2^)+(0.0276P)^2^+1.3633P] where P=(Fo^2^+2Fc^2^)/3'
_refine_ls_weighting_scheme calc
_refine_ls_wR_factor_gt 0.0701
_refine_ls_wR_factor_ref 0.0713
_reflns_Friedel_coverage 0.000
_reflns_number_gt 1679
_reflns_number_total 1805
_reflns_threshold_expression 'I > 2\s(I)'
_cod_data_source_file d4sc03290j14.cif
_cod_data_source_block FluTicot_100K
_cod_database_code 1572789
_shelx_shelxl_version_number 2018/3
_shelx_space_group_comment
;
The symmetry employed for this shelxl refinement is uniquely defined
by the following loop, which should always be used as a source of
symmetry information in preference to the above space-group names.
They are only intended as comments.
;
_shelx_estimated_absorpt_t_min 0.880
_shelx_estimated_absorpt_t_max 0.928

loop_
_space_group_symop_operation_xyz
'x, y, z'
'-x+1/2, -y, z+1/2'
'-x, y+1/2, -z'
'x+1/2, -y+1/2, -z+1/2'
'-x, -y, -z'
'x-1/2, y, -z-1/2'
'x, -y-1/2, z'
'-x-1/2, y-1/2, z-1/2'

loop_
_atom_site_label
_atom_site_type_symbol
_atom_site_fract_x
_atom_site_fract_y
_atom_site_fract_z
_atom_site_U_iso_or_equiv
_atom_site_adp_type
_atom_site_occupancy
_atom_site_site_symmetry_order
_atom_site_calc_flag
_atom_site_refinement_flags_posn
_atom_site_refinement_flags_adp
_atom_site_refinement_flags_occupancy
_atom_site_disorder_assembly
_atom_site_disorder_group
Ti Ti 0.37113(4) 0.250000 0.47248(3) 0.01223(12) Uani 1 2 d S T P . .
C1 C 0.0941(2) 0.250000 0.50105(16) 0.0154(4) Uani 1 2 d S T P . .
C2 C 0.15281(14) 0.32204(8) 0.56174(11) 0.0146(3) Uani 1 1 d . . . . .
C3 C 0.13157(16) 0.40990(9) 0.54163(12) 0.0187(3) Uani 1 1 d . . . . .
C4 C 0.20639(17) 0.46598(9) 0.61430(13) 0.0218(3) Uani 1 1 d . . . . .
C5 C 0.30738(17) 0.43915(9) 0.70753(12) 0.0217(3) Uani 1 1 d . . . . .
C6 C 0.33435(16) 0.35556(9) 0.72778(11) 0.0177(3) Uani 1 1 d . . . . .
C7 C 0.25694(14) 0.29555(8) 0.65563(10) 0.0139(3) Uani 1 1 d . . . . .
C8 C 0.3607(3) 0.250000 0.26994(18) 0.0350(6) Uani 1 2 d S T P . .
C9 C 0.4029(2) 0.16882(12) 0.30553(14) 0.0346(4) Uani 1 1 d . . . . .
C10 C 0.5028(2) 0.13555(10) 0.39276(16) 0.0334(4) Uani 1 1 d . . . . .
C11 C 0.60105(19) 0.16895(11) 0.48025(14) 0.0308(4) Uani 1 1 d . . . . .
C12 C 0.6422(2) 0.250000 0.51636(18) 0.0294(5) Uani 1 2 d S T P . .
H11 H 0.636(3) 0.1287(14) 0.5343(19) 0.045(6) Uiso 1 1 d . . . . .
H10 H 0.486(3) 0.0804(15) 0.4040(19) 0.048(6) Uiso 1 1 d . . . . .
H12 H 0.699(4) 0.250000 0.590(3) 0.045(8) Uiso 1 2 d S . P . .
H9 H 0.338(3) 0.1289(14) 0.275(2) 0.052(6) Uiso 1 1 d . . . . .
H8 H 0.270(4) 0.250000 0.218(3) 0.045(8) Uiso 1 2 d S . P . .
H3 H 0.065(2) 0.4280(11) 0.4813(15) 0.020(4) Uiso 1 1 d . . . . .
H5 H 0.362(2) 0.4824(12) 0.7556(17) 0.030(5) Uiso 1 1 d . . . . .
H4 H 0.193(2) 0.5251(12) 0.6001(16) 0.031(5) Uiso 1 1 d . . . . .
H6 H 0.408(2) 0.3377(11) 0.7904(15) 0.021(4) Uiso 1 1 d . . . . .
H1 H 0.019(3) 0.250000 0.434(2) 0.027(6) Uiso 1 2 d S . P . .

loop_
_atom_site_aniso_label
_atom_site_aniso_U_11
_atom_site_aniso_U_22
_atom_site_aniso_U_33
_atom_site_aniso_U_23
_atom_site_aniso_U_13
_atom_site_aniso_U_12
Ti 0.01300(18) 0.01447(18) 0.00923(17) 0.000 0.00186(11) 0.000
C1 0.0124(8) 0.0200(9) 0.0137(8) 0.000 -0.0012(7) 0.000
C2 0.0104(6) 0.0212(7) 0.0123(5) -0.0005(5) 0.0019(4) 0.0004(5)
C3 0.0156(6) 0.0214(7) 0.0192(6) 0.0022(5) 0.0014(5) 0.0034(5)
C4 0.0225(7) 0.0161(6) 0.0268(7) -0.0005(5) 0.0051(6) 0.0018(5)
C5 0.0212(7) 0.0226(7) 0.0214(6) -0.0058(6) 0.0020(5) -0.0035(6)
C6 0.0162(6) 0.0238(7) 0.0132(6) -0.0027(5) 0.0000(5) -0.0012(5)
C7 0.0126(6) 0.0192(7) 0.0098(5) -0.0001(5) 0.0014(4) 0.0012(5)
C8 0.0199(10) 0.0757(19) 0.0094(9) 0.000 0.0013(8) 0.000
C9 0.0288(8) 0.0480(10) 0.0272(8) -0.0243(8) 0.0134(7) -0.0160(8)
C10 0.0375(9) 0.0175(7) 0.0451(10) -0.0051(6) 0.0257(8) 0.0014(6)
C11 0.0258(8) 0.0387(9) 0.0278(8) 0.0158(7) 0.0129(6) 0.0170(7)
C12 0.0161(10) 0.0590(16) 0.0130(9) 0.000 0.0011(7) 0.000

loop_
_atom_type_symbol
_atom_type_description
_atom_type_scat_dispersion_real
_atom_type_scat_dispersion_imag
_atom_type_scat_source
C C 0.0033 0.0016 'International Tables Vol C Tables 4.2.6.8 and 6.1.1.4'
H H 0.0000 0.0000 'International Tables Vol C Tables 4.2.6.8 and 6.1.1.4'
Ti Ti 0.2776 0.4457 'International Tables Vol C Tables 4.2.6.8 and 6.1.1.4'

loop_
_geom_angle_atom_site_label_1
_geom_angle_atom_site_label_2
_geom_angle_atom_site_label_3
_geom_angle
_geom_angle_site_symmetry_1
_geom_angle_site_symmetry_3
_geom_angle_publ_flag
C8 Ti C9 35.35(5) . . ?
C8 Ti C9 35.35(5) . 7_565 ?
C9 Ti C9 68.07(10) . 7_565 ?
C8 Ti C10 68.11(6) . 7_565 ?
C9 Ti C10 93.72(7) . 7_565 ?
C9 Ti C10 35.25(7) 7_565 7_565 ?
C8 Ti C10 68.11(6) . . ?
C9 Ti C10 35.25(7) . . ?
C9 Ti C10 93.72(6) 7_565 . ?
C10 Ti C10 103.92(8) 7_565 . ?
C8 Ti C11 93.99(6) . 7_565 ?
C9 Ti C11 104.31(6) . 7_565 ?
C9 Ti C11 67.92(7) 7_565 7_565 ?
C10 Ti C11 35.05(7) 7_565 7_565 ?
C10 Ti C11 93.33(6) . 7_565 ?
C8 Ti C11 93.99(6) . . ?
C9 Ti C11 67.92(7) . . ?
C9 Ti C11 104.30(6) 7_565 . ?
C10 Ti C11 93.33(6) 7_565 . ?
C10 Ti C11 35.05(7) . . ?
C11 Ti C11 67.64(10) 7_565 . ?
C8 Ti C12 104.57(8) . . ?
C9 Ti C12 93.64(6) . . ?
C9 Ti C12 93.64(6) 7_565 . ?
C10 Ti C12 67.59(6) 7_565 . ?
C10 Ti C12 67.60(6) . . ?
C11 Ti C12 35.04(5) 7_565 . ?
C11 Ti C12 35.04(5) . . ?
C8 Ti C1 95.79(7) . . ?
C9 Ti C1 103.17(6) . . ?
C9 Ti C1 103.17(6) 7_565 . ?
C10 Ti C1 121.72(5) 7_565 . ?
C10 Ti C1 121.72(5) . . ?
C11 Ti C1 144.75(5) 7_565 . ?
C11 Ti C1 144.75(5) . . ?
C12 Ti C1 159.65(7) . . ?
C8 Ti C2 113.32(6) . . ?
C9 Ti C2 134.97(6) . . ?
C9 Ti C2 99.67(5) 7_565 . ?
C10 Ti C2 98.76(5) 7_565 . ?
C10 Ti C2 155.55(5) . . ?
C11 Ti C2 110.62(5) 7_565 . ?
C11 Ti C2 152.60(5) . . ?
C12 Ti C2 131.11(5) . . ?
C1 Ti C2 35.11(4) . . ?
C8 Ti C2 113.32(6) . 7_565 ?
C9 Ti C2 99.67(5) . 7_565 ?
C9 Ti C2 134.97(6) 7_565 7_565 ?
C10 Ti C2 155.55(5) 7_565 7_565 ?
C10 Ti C2 98.76(5) . 7_565 ?
C11 Ti C2 152.60(5) 7_565 7_565 ?
C11 Ti C2 110.62(5) . 7_565 ?
C12 Ti C2 131.11(5) . 7_565 ?
C1 Ti C2 35.11(4) . 7_565 ?
C2 Ti C2 57.53(6) . 7_565 ?
C8 Ti C7 148.26(6) . . ?
C9 Ti C7 157.79(5) . . ?
C9 Ti C7 125.99(6) 7_565 . ?
C10 Ti C7 106.89(5) 7_565 . ?
C10 Ti C7 140.02(5) . . ?
C11 Ti C7 97.42(5) 7_565 . ?
C11 Ti C7 117.74(5) . . ?
C12 Ti C7 101.71(6) . . ?
C1 Ti C7 59.05(5) . . ?
C2 Ti C7 35.03(4) . . ?
C2 Ti C7 58.12(4) 7_565 . ?
C2 C1 C2 107.15(16) . 7_565 ?
C2 C1 Ti 74.07(9) . . ?
C2 C1 Ti 74.07(9) 7_565 . ?
C2 C1 H1 126.32(11) . . ?
C2 C1 H1 126.32(12) 7_565 . ?
Ti C1 H1 121.5(15) . . ?
C1 C2 C3 131.89(12) . . ?
C1 C2 C7 109.32(12) . . ?
C3 C2 C7 118.72(12) . . ?
C1 C2 Ti 70.83(9) . . ?
C3 C2 Ti 119.91(9) . . ?
C7 C2 Ti 73.14(7) . . ?
C4 C3 C2 119.07(13) . . ?
C4 C3 H3 121.1(11) . . ?
C2 C3 H3 119.8(11) . . ?
C3 C4 C5 121.72(13) . . ?
C3 C4 H4 119.0(12) . . ?
C5 C4 H4 119.2(12) . . ?
C6 C5 C4 121.03(13) . . ?
C6 C5 H5 120.5(11) . . ?
C4 C5 H5 118.4(11) . . ?
C5 C6 C7 118.92(12) . . ?
C5 C6 H6 120.4(10) . . ?
C7 C6 H6 120.7(10) . . ?
C6 C7 C2 120.50(12) . . ?
C6 C7 C7 132.46(8) . 7_565 ?
C2 C7 C7 107.03(7) . 7_565 ?
C6 C7 Ti 121.53(9) . . ?
C2 C7 Ti 71.83(7) . . ?
C7 C7 Ti 72.42(3) 7_565 . ?
C9 C8 C9 134.9(2) . 7_565 ?
C9 C8 Ti 72.66(10) . . ?
C9 C8 Ti 72.66(10) 7_565 . ?
C9 C8 H8 112.11(19) . . ?
C9 C8 H8 112.11(18) 7_565 . ?
Ti C8 H8 129.8(18) . . ?
C8 C9 C10 134.79(16) . . ?
C8 C9 Ti 72.00(10) . . ?
C10 C9 Ti 72.54(9) . . ?
C8 C9 H9 112.7(15) . . ?
C10 C9 H9 111.3(15) . . ?
Ti C9 H9 129.3(15) . . ?
C11 C10 C9 135.35(15) . . ?
C11 C10 Ti 72.66(9) . . ?
C9 C10 Ti 72.21(9) . . ?
C11 C10 H10 111.4(15) . . ?
C9 C10 H10 112.1(15) . . ?
Ti C10 H10 129.7(14) . . ?
C10 C11 C12 134.94(16) . . ?
C10 C11 Ti 72.29(9) . . ?
C12 C11 Ti 72.63(10) . . ?
C10 C11 H11 113.0(14) . . ?
C12 C11 H11 111.3(14) . . ?
Ti C11 H11 131.9(13) . . ?
C11 C12 C11 134.9(2) 7_565 . ?
C11 C12 Ti 72.33(10) 7_565 . ?
C11 C12 Ti 72.33(10) . . ?
C11 C12 H12 112.14(18) 7_565 . ?
C11 C12 H12 112.14(18) . . ?
Ti C12 H12 132.1(19) . . ?

loop_
_geom_bond_atom_site_label_1
_geom_bond_atom_site_label_2
_geom_bond_distance
_geom_bond_site_symmetry_2
_geom_bond_publ_flag
Ti C8 2.301(2) . ?
Ti C9 2.3098(15) . ?
Ti C9 2.3098(15) 7_565 ?
Ti C10 2.3140(15) 7_565 ?
Ti C10 2.3141(15) . ?
Ti C11 2.3187(15) 7_565 ?
Ti C11 2.3187(15) . ?
Ti C12 2.323(2) . ?
Ti C1 2.3413(18) . ?
Ti C2 2.3836(12) . ?
Ti C2 2.3836(12) 7_565 ?
Ti C7 2.4008(12) . ?
C1 C2 1.4256(16) . ?
C1 C2 1.4256(16) 7_565 ?
C1 H1 0.98(3) . ?
C2 C3 1.4287(19) . ?
C2 C7 1.4401(17) . ?
C3 C4 1.368(2) . ?
C3 H3 0.930(18) . ?
C4 C5 1.420(2) . ?
C4 H4 0.961(19) . ?
C5 C6 1.370(2) . ?
C5 H5 0.991(19) . ?
C6 C7 1.4157(18) . ?
C6 H6 0.982(17) . ?
C7 C7 1.451(3) 7_565 ?
C8 C9 1.400(2) . ?
C8 C9 1.400(2) 7_565 ?
C8 H8 0.96(3) . ?
C9 C10 1.400(3) . ?
C9 H9 0.91(2) . ?
C10 C11 1.395(3) . ?
C10 H10 0.90(2) . ?
C11 C12 1.397(2) . ?
C11 H11 0.94(2) . ?
C12 H12 0.96(3) . ?

loop_
_geom_torsion_atom_site_label_1
_geom_torsion_atom_site_label_2
_geom_torsion_atom_site_label_3
_geom_torsion_atom_site_label_4
_geom_torsion
_geom_torsion_site_symmetry_1
_geom_torsion_site_symmetry_2
_geom_torsion_site_symmetry_3
_geom_torsion_site_symmetry_4
_geom_torsion_publ_flag
C2 C1 C2 C3 -179.35(9) 7_565 . . . ?
Ti C1 C2 C3 113.41(15) . . . . ?
C2 C1 C2 C7 3.81(19) 7_565 . . . ?
Ti C1 C2 C7 -63.43(9) . . . . ?
C2 C1 C2 Ti 67.24(12) 7_565 . . . ?
C1 C2 C3 C4 -178.70(15) . . . . ?
C7 C2 C3 C4 -2.10(19) . . . . ?
Ti C2 C3 C4 -88.30(14) . . . . ?
C2 C3 C4 C5 1.4(2) . . . . ?
C3 C4 C5 C6 0.4(2) . . . . ?
C4 C5 C6 C7 -1.4(2) . . . . ?
C5 C6 C7 C2 0.62(19) . . . . ?
C5 C6 C7 C7 -178.35(8) . . . 7_565 ?
C5 C6 C7 Ti 87.00(14) . . . . ?
C1 C2 C7 C6 178.43(13) . . . . ?
C3 C2 C7 C6 1.11(18) . . . . ?
Ti C2 C7 C6 116.46(11) . . . . ?
C1 C2 C7 C7 -2.37(12) . . . 7_565 ?
C3 C2 C7 C7 -179.68(9) . . . 7_565 ?
Ti C2 C7 C7 -64.34(3) . . . 7_565 ?
C1 C2 C7 Ti 61.97(10) . . . . ?
C3 C2 C7 Ti -115.35(11) . . . . ?
C9 C8 C9 C10 1.4(4) 7_565 . . . ?
Ti C8 C9 C10 -39.9(2) . . . . ?
C9 C8 C9 Ti 41.3(2) 7_565 . . . ?
C8 C9 C10 C11 0.1(3) . . . . ?
Ti C9 C10 C11 -39.62(18) . . . . ?
C8 C9 C10 Ti 39.8(2) . . . . ?
C9 C10 C11 C12 -0.9(3) . . . . ?
Ti C10 C11 C12 -40.42(19) . . . . ?
C9 C10 C11 Ti 39.51(18) . . . . ?
C10 C11 C12 C11 0.5(4) . . . 7_565 ?
Ti C11 C12 C11 -39.8(2) . . . 7_565 ?
C10 C11 C12 Ti 40.33(19) . . . . ?
